data_4088740
loop_
_publ_author_name
'Hering, Florian'
'Berthel, Johannes H. J.'
'Lubitz, Katharina'
'Paul, Ursula S. D.'
'Schneider, Heidi'
'H\"arterich, Marcel'
'Radius, Udo'

_publ_section_title
;
 Synthesis and Thermal Properties of Novel NHC-Stabilized Cobalt Carbonyl
 Nitrosyl Complexes
;
_journal_issue 17
_journal_name_full Organometallics
_journal_page_first 2806
_journal_paper_doi 10.1021/acs.organomet.6b00374
_journal_volume 35
_journal_year 2016
_chemical_formula_sum 'C11 H16 Co N5 O2'
_chemical_formula_weight 309.22
_space_group_crystal_system orthorhombic
_space_group_IT_number 33
_space_group_name_Hall 'P 2c -2n'
_space_group_name_H-M_alt 'P n a 21'
_atom_sites_solution_hydrogens geom
_audit_creation_method SHELXL-2014
_cell_angle_alpha 90
_cell_angle_beta 90
_cell_angle_gamma 90
_cell_formula_units_Z 4
_cell_length_a 15.318(2)
_cell_length_b 10.6428(16)
_cell_length_c 8.5508(13)
_cell_measurement_reflns_used 7384
_cell_measurement_temperature 100(2)
_cell_measurement_theta_max 26.08
_cell_measurement_theta_min 2.66
_cell_volume 1394.0(3)
_computing_cell_refinement 'Saint-NT v. 7.23'
_computing_data_collection 'APEX2 ver. 2014.1 (Bruker AXS)'
_computing_data_reduction 'Saint-NT v. 7.23'
_computing_molecular_graphics 'XP in ShelxTL-97'
_computing_publication_material 'XP in ShelxTL-97'
_computing_structure_refinement 'SHELXL-2014 (Sheldrick, 2014)'
_computing_structure_solution 'SHELXS-97 (Sheldrick, 1990)'
_diffrn_ambient_temperature 100(2)
_diffrn_measured_fraction_theta_full 1.000
_diffrn_measured_fraction_theta_max 0.997
_diffrn_measurement_device_type 'Bruker X8-APEX II'
_diffrn_measurement_method '\f and \w scans'
_diffrn_radiation_monochromator graphite
_diffrn_radiation_source 'rotating anode'
_diffrn_radiation_type MoK\a
_diffrn_radiation_wavelength 0.71073
_diffrn_reflns_av_R_equivalents 0.0407
_diffrn_reflns_av_unetI/netI 0.0316
_diffrn_reflns_Laue_measured_fraction_full 1.000
_diffrn_reflns_Laue_measured_fraction_max 0.997
_diffrn_reflns_limit_h_max 18
_diffrn_reflns_limit_h_min -18
_diffrn_reflns_limit_k_max 13
_diffrn_reflns_limit_k_min -13
_diffrn_reflns_limit_l_max 10
_diffrn_reflns_limit_l_min -10
_diffrn_reflns_number 16030
_diffrn_reflns_point_group_measured_fraction_full 1.000
_diffrn_reflns_point_group_measured_fraction_max 0.996
_diffrn_reflns_theta_full 26.000
_diffrn_reflns_theta_max 26.145
_diffrn_reflns_theta_min 2.330
_exptl_absorpt_coefficient_mu 1.237
_exptl_absorpt_correction_T_max 0.75
_exptl_absorpt_correction_T_min 0.62
_exptl_absorpt_correction_type analytical
_exptl_absorpt_process_details 'Sadabs 2012/1 (Bruker 2012)'
_exptl_crystal_colour red
_exptl_crystal_density_diffrn 1.473
_exptl_crystal_description needle
_exptl_crystal_F_000 640
_exptl_crystal_size_max 0.340
_exptl_crystal_size_mid 0.070
_exptl_crystal_size_min 0.070
_refine_diff_density_max 0.292
_refine_diff_density_min -0.218
_refine_diff_density_rms 0.047
_refine_ls_abs_structure_details
;
 Flack x determined using 1115 quotients [(I+)-(I-)]/[(I+)+(I-)]
 (Parsons, Flack and Wagner, Acta Cryst. B69 (2013) 249-259).
;
_refine_ls_abs_structure_Flack 0.010(8)
_refine_ls_extinction_method none
_refine_ls_goodness_of_fit_ref 1.035
_refine_ls_hydrogen_treatment constr
_refine_ls_matrix_type full
_refine_ls_number_parameters 177
_refine_ls_number_reflns 2785
_refine_ls_number_restraints 1
_refine_ls_restrained_S_all 1.035
_refine_ls_R_factor_all 0.0290
_refine_ls_R_factor_gt 0.0234
_refine_ls_shift/su_max 0.000
_refine_ls_shift/su_mean 0.000
_refine_ls_structure_factor_coef Fsqd
_refine_ls_weighting_details 'w=1/[\s^2^(Fo^2^)+(0.0318P)^2^+0.0957P] where P=(Fo^2^+2Fc^2^)/3'
_refine_ls_weighting_scheme calc
_refine_ls_wR_factor_gt 0.0562
_refine_ls_wR_factor_ref 0.0586
_reflns_Friedel_coverage 0.867
_reflns_Friedel_fraction_full 1.000
_reflns_Friedel_fraction_max 0.995
_reflns_number_gt 2548
_reflns_number_total 2785
_reflns_threshold_expression 'I > 2\s(I)'
_cod_data_source_file om6b00374_si_002.cif
_cod_data_source_block compound_5
_cod_original_cell_volume 1394.0(4)
_cod_database_code 4088740
_shelx_space_group_comment
;
The symmetry employed for this shelxl refinement is uniquely defined
by the following loop, which should always be used as a source of
symmetry information in preference to the above space-group names.
They are only intended as comments.
;
_shelx_estimated_absorpt_t_min 0.679
_shelx_estimated_absorpt_t_max 0.918
_shelxl_version_number 2014-2

loop_
_space_group_symop_operation_xyz
'x, y, z'
'-x, -y, z+1/2'
'x+1/2, -y+1/2, z'
'-x+1/2, y+1/2, z+1/2'

loop_
_atom_site_label
_atom_site_type_symbol
_atom_site_fract_x
_atom_site_fract_y
_atom_site_fract_z
_atom_site_U_iso_or_equiv
_atom_site_adp_type
_atom_site_occupancy
_atom_site_site_symmetry_order
_atom_site_calc_flag
_atom_site_refinement_flags_posn
_atom_site_refinement_flags_adp
Co1 Co 0.32310(2) 0.63309(3) 0.50653(7) 0.01791(11) Uani 1 1 d . .
N1 N 0.46932(16) 0.4527(2) 0.4410(3) 0.0192(5) Uani 1 1 d . .
C1 C 0.38836(16) 0.4745(2) 0.5030(4) 0.0169(5) Uani 1 1 d . .
C2 C 0.4265(2) 0.2695(3) 0.5277(5) 0.0277(8) Uani 1 1 d . .
H2 H 0.4234 0.1831 0.5547 0.033 Uiso 1 1 calc R U
N2 N 0.36361(18) 0.3594(2) 0.5550(3) 0.0199(6) Uani 1 1 d . .
N3 N 0.21574(17) 0.5011(2) 0.2653(3) 0.0197(5) Uani 1 1 d . .
C3 C 0.4933(2) 0.3274(3) 0.4554(4) 0.0276(8) Uani 1 1 d . .
H3 H 0.5463 0.2901 0.4211 0.033 Uiso 1 1 calc R U
C4 C 0.2818(2) 0.3341(3) 0.6377(4) 0.0251(7) Uani 1 1 d . .
H4A H 0.2672 0.4059 0.7047 0.038 Uiso 1 1 calc R U
H4B H 0.2884 0.2587 0.7023 0.038 Uiso 1 1 calc R U
H4C H 0.2348 0.3209 0.5615 0.038 Uiso 1 1 calc R U
N4 N 0.13338(16) 0.5670(2) 0.4501(3) 0.0198(5) Uani 1 1 d . .
C5 C 0.5248(2) 0.5485(3) 0.3714(4) 0.0266(7) Uani 1 1 d . .
H5A H 0.5797 0.5103 0.3369 0.040 Uiso 1 1 calc R U
H5B H 0.5372 0.6139 0.4490 0.040 Uiso 1 1 calc R U
H5C H 0.4949 0.5860 0.2814 0.040 Uiso 1 1 calc R U
O20 O 0.28326(17) 0.6725(3) 0.8336(3) 0.0359(6) Uani 1 1 d . .
N20 N 0.36723(17) 0.7512(3) 0.4050(3) 0.0257(6) Uani 1 1 d . .
C61 C 0.2977(2) 0.6554(3) 0.7012(4) 0.0197(7) Uani 1 1 d . .
O55 O 0.39588(18) 0.8430(2) 0.3443(3) 0.0425(7) Uani 1 1 d . .
C11 C 0.21890(19) 0.5654(3) 0.4032(3) 0.0171(6) Uani 1 1 d . .
C12 C 0.1313(2) 0.4633(3) 0.2287(4) 0.0276(8) Uani 1 1 d . .
H12 H 0.1134 0.4173 0.1390 0.033 Uiso 1 1 calc R U
C13 C 0.0801(2) 0.5045(3) 0.3447(4) 0.0258(7) Uani 1 1 d . .
H13 H 0.0188 0.4930 0.3532 0.031 Uiso 1 1 calc R U
C14 C 0.2909(2) 0.4752(3) 0.1656(4) 0.0262(7) Uani 1 1 d . .
H14A H 0.2707 0.4469 0.0627 0.039 Uiso 1 1 calc R U
H14B H 0.3268 0.4094 0.2136 0.039 Uiso 1 1 calc R U
H14C H 0.3257 0.5518 0.1536 0.039 Uiso 1 1 calc R U
C15 C 0.1017(2) 0.6233(3) 0.5938(4) 0.0257(7) Uani 1 1 d . .
H15A H 0.1341 0.7008 0.6149 0.039 Uiso 1 1 calc R U
H15B H 0.1100 0.5644 0.6806 0.039 Uiso 1 1 calc R U
H15C H 0.0394 0.6428 0.5830 0.039 Uiso 1 1 calc R U

loop_
_atom_site_aniso_label
_atom_site_aniso_U_11
_atom_site_aniso_U_22
_atom_site_aniso_U_33
_atom_site_aniso_U_23
_atom_site_aniso_U_13
_atom_site_aniso_U_12
Co1 0.01280(19) 0.01712(18) 0.02382(19) -0.0023(2) -0.0002(2) -0.00055(13)
N1 0.0161(14) 0.0215(13) 0.0200(12) 0.0003(11) 0.0025(10) 0.0014(10)
C1 0.0171(13) 0.0192(12) 0.0144(12) 0.0005(16) -0.0019(15) -0.0021(9)
C2 0.0354(18) 0.0161(13) 0.032(2) 0.0012(15) -0.0010(15) 0.0046(12)
N2 0.0217(15) 0.0182(12) 0.0199(14) 0.0002(10) 0.0003(10) -0.0006(10)
N3 0.0181(14) 0.0165(12) 0.0245(13) -0.0012(11) -0.0033(10) 0.0005(10)
C3 0.0279(19) 0.0247(15) 0.0302(18) -0.0006(14) 0.0007(13) 0.0099(13)
C4 0.028(2) 0.0214(15) 0.0259(18) 0.0032(14) 0.0041(14) -0.0091(13)
N4 0.0128(13) 0.0182(12) 0.0284(14) 0.0013(11) -0.0011(10) 0.0004(10)
C5 0.0205(18) 0.0289(17) 0.0305(18) 0.0026(15) 0.0078(13) 0.0016(13)
O20 0.0362(15) 0.0499(16) 0.0216(13) -0.0027(12) 0.0022(11) 0.0071(12)
N20 0.0197(15) 0.0313(16) 0.0259(14) 0.0033(12) -0.0048(11) -0.0023(12)
C61 0.0149(16) 0.0188(14) 0.0253(18) 0.0003(13) -0.0025(13) 0.0020(11)
O55 0.0343(16) 0.0456(16) 0.0476(17) 0.0258(14) -0.0045(13) -0.0187(12)
C11 0.0172(17) 0.0137(14) 0.0203(15) 0.0034(12) 0.0004(11) 0.0005(11)
C12 0.0222(18) 0.0212(16) 0.039(2) -0.0053(15) -0.0139(14) 0.0017(13)
C13 0.0139(16) 0.0204(15) 0.0431(19) -0.0024(15) -0.0057(14) -0.0009(12)
C14 0.0262(18) 0.0283(17) 0.0240(15) -0.0065(14) 0.0022(13) 0.0015(14)
C15 0.0131(17) 0.0329(18) 0.0311(19) -0.0006(16) 0.0058(13) -0.0009(12)

loop_
_atom_type_symbol
_atom_type_description
_atom_type_scat_dispersion_real
_atom_type_scat_dispersion_imag
_atom_type_scat_source
C C 0.0033 0.0016 'International Tables Vol C Tables 4.2.6.8 and 6.1.1.4'
H H 0.0000 0.0000 'International Tables Vol C Tables 4.2.6.8 and 6.1.1.4'
N N 0.0061 0.0033 'International Tables Vol C Tables 4.2.6.8 and 6.1.1.4'
O O 0.0106 0.0060 'International Tables Vol C Tables 4.2.6.8 and 6.1.1.4'
Co Co 0.3494 0.9721 'International Tables Vol C Tables 4.2.6.8 and 6.1.1.4'

loop_
_geom_angle_atom_site_label_1
_geom_angle_atom_site_label_2
_geom_angle_atom_site_label_3
_geom_angle
N20 Co1 C61 119.26(14)
N20 Co1 C11 111.83(13)
C61 Co1 C11 107.53(14)
N20 Co1 C1 115.67(13)
C61 Co1 C1 104.39(15)
C11 Co1 C1 95.25(12)
C1 N1 C3 111.6(2)
C1 N1 C5 124.7(2)
C3 N1 C5 123.7(3)
N2 C1 N1 103.1(2)
N2 C1 Co1 129.0(2)
N1 C1 Co1 127.9(2)
C3 C2 N2 107.0(3)
C3 C2 H2 126.5
N2 C2 H2 126.5
C1 N2 C2 112.1(3)
C1 N2 C4 124.3(2)
C2 N2 C4 123.6(3)
C11 N3 C12 111.9(3)
C11 N3 C14 124.9(3)
C12 N3 C14 123.2(3)
C2 C3 N1 106.2(3)
C2 C3 H3 126.9
N1 C3 H3 126.9
N2 C4 H4A 109.5
N2 C4 H4B 109.5
H4A C4 H4B 109.5
N2 C4 H4C 109.5
H4A C4 H4C 109.5
H4B C4 H4C 109.5
C11 N4 C13 111.5(3)
C11 N4 C15 125.0(2)
C13 N4 C15 123.5(3)
N1 C5 H5A 109.5
N1 C5 H5B 109.5
H5A C5 H5B 109.5
N1 C5 H5C 109.5
H5A C5 H5C 109.5
H5B C5 H5C 109.5
O55 N20 Co1 173.5(3)
O20 C61 Co1 177.6(3)
N3 C11 N4 103.0(3)
N3 C11 Co1 127.0(2)
N4 C11 Co1 129.9(2)
C13 C12 N3 106.4(3)
C13 C12 H12 126.8
N3 C12 H12 126.8
C12 C13 N4 107.2(3)
C12 C13 H13 126.4
N4 C13 H13 126.4
N3 C14 H14A 109.5
N3 C14 H14B 109.5
H14A C14 H14B 109.5
N3 C14 H14C 109.5
H14A C14 H14C 109.5
H14B C14 H14C 109.5
N4 C15 H15A 109.5
N4 C15 H15B 109.5
H15A C15 H15B 109.5
N4 C15 H15C 109.5
H15A C15 H15C 109.5
H15B C15 H15C 109.5

loop_
_geom_bond_atom_site_label_1
_geom_bond_atom_site_label_2
_geom_bond_distance
Co1 N20 1.671(3)
Co1 C61 1.726(3)
Co1 C11 1.961(3)
Co1 C1 1.962(3)
N1 C1 1.368(4)
N1 C3 1.388(4)
N1 C5 1.455(4)
C1 N2 1.357(3)
C2 C3 1.345(5)
C2 N2 1.378(4)
C2 H2 0.9500
N2 C4 1.464(4)
N3 C11 1.364(4)
N3 C12 1.391(4)
N3 C14 1.459(4)
C3 H3 0.9500
C4 H4A 0.9800
C4 H4B 0.9800
C4 H4C 0.9800
N4 C11 1.370(4)
N4 C13 1.386(4)
N4 C15 1.451(4)
C5 H5A 0.9800
C5 H5B 0.9800
C5 H5C 0.9800
O20 C61 1.168(4)
N20 O55 1.190(3)
C12 C13 1.338(5)
C12 H12 0.9500
C13 H13 0.9500
C14 H14A 0.9800
C14 H14B 0.9800
C14 H14C 0.9800
C15 H15A 0.9800
C15 H15B 0.9800
C15 H15C 0.9800
